data_7044970
loop_
_publ_author_name
'Navarro, Miquel'
'Li, Mo'
'Bernhard, Stefan'
'Albrecht, Martin'

_publ_section_title
;
 A mesoionic nitrogen-donor ligand: structure, iridium coordination, and
 catalytic effects.
;
_journal_issue 3
_journal_name_full 'Dalton transactions (Cambridge, England : 2003)'
_journal_page_first 659
_journal_page_last 662
_journal_paper_doi 10.1039/c7dt04555g
_journal_volume 47
_journal_year 2018
_chemical_formula_moiety '4(C16 H18 N2 O4), 4(H2 O), 2(C H2 Cl2)'
_chemical_formula_sum 'C66 H84 Cl4 N8 O20'
_chemical_formula_weight 1451.21
_space_group_crystal_system monoclinic
_space_group_IT_number 14
_space_group_name_Hall '-P 2yn'
_space_group_name_H-M_alt 'P 1 21/n 1'
_symmetry_space_group_name_Hall '-P 2yn'
_symmetry_space_group_name_H-M 'P 1 21/n 1'
_atom_sites_solution_hydrogens mixed
_atom_sites_solution_primary dual
_audit_creation_date 2017-12-05
_audit_creation_method
;
Olex2 1.2
(compiled 2017.08.10 svn.r3458 for OlexSys, GUI svn.r5381)
;
_audit_update_record
;
2017-12-05 deposited with the CCDC.
2017-12-06 downloaded from the CCDC.
;
_cell_angle_alpha 90
_cell_angle_beta 107.969(2)
_cell_angle_gamma 90
_cell_formula_units_Z 1
_cell_length_a 11.6020(2)
_cell_length_b 13.05540(10)
_cell_length_c 12.1795(2)
_cell_measurement_reflns_used 11721
_cell_measurement_temperature 173.01(10)
_cell_measurement_theta_max 27.4530
_cell_measurement_theta_min 2.1020
_cell_volume 1754.83(5)
_computing_cell_refinement 'CrysAlisPro 1.171.38.46 (Rigaku OD, 2015)'
_computing_data_collection 'CrysAlisPro 1.171.38.46 (Rigaku OD, 2015)'
_computing_data_reduction 'CrysAlisPro 1.171.38.46 (Rigaku OD, 2015)'
_computing_molecular_graphics 'Olex2 (Dolomanov et al., 2009)'
_computing_publication_material 'Olex2 (Dolomanov et al., 2009)'
_computing_structure_refinement 'ShelXL (Sheldrick, 2015)'
_computing_structure_solution 'ShelXT (Sheldrick, 2015)'
_diffrn_ambient_environment N~2~
_diffrn_ambient_temperature 173.01(10)
_diffrn_detector 'CCD plate'
_diffrn_detector_area_resol_mean 16.0965
_diffrn_detector_type Eos
_diffrn_measured_fraction_theta_full 1.000
_diffrn_measured_fraction_theta_max 1.000
_diffrn_measurement_details
;
List of Runs (angles in degrees, time in seconds):

  # Type    Start    End  Width  t~exp~   \w     \q     \k     \f   Frames
#--------------------------------------------------------------------------
  1  \w     35.00 122.00   1.00    5.58    --   27.42 178.00  30.00   87
  2  \w    -10.00 103.00   1.00    5.58    --   27.42  57.00 -60.00  113
  3  \w     35.00 122.00   1.00    5.58    --   27.42 178.00-150.00   87
  4  \w     35.00 122.00   1.00    5.58    --   27.42 178.00 120.00   87
  5  \w    -57.00 114.00   1.00    5.58    --   27.42  19.00  60.00  171
  6  \w    -49.00  65.00   1.00    5.58    --   27.42 -57.00 150.00  114
  7  \w    -20.00  32.00   1.00    5.58    --  -23.50 -99.00 -30.00   52
  8  \w    -10.00 103.00   1.00    5.58    --   27.42  57.00-120.00  113
  9  \w    -16.00 112.00   1.00    5.58    --   27.42  77.00  60.00  128
 10  \w    -49.00   4.00   1.00    5.58    --   27.42 -57.00   0.00   53
 11  \w    -10.00 103.00   1.00    5.58    --   27.42  57.00 150.00  113
;
_diffrn_measurement_device 'four-circle diffractometer'
_diffrn_measurement_device_type 'SuperNova, Single source at offset, Eos'
_diffrn_measurement_method '\w scans'
_diffrn_orient_matrix_type 'CrysAlisPro convention (1999,Acta A55,543-557)'
_diffrn_orient_matrix_UB_11 -0.0366823000
_diffrn_orient_matrix_UB_12 -0.0226181000
_diffrn_orient_matrix_UB_13 -0.0519999000
_diffrn_orient_matrix_UB_21 0.0031560000
_diffrn_orient_matrix_UB_22 -0.0477012000
_diffrn_orient_matrix_UB_23 0.0286713000
_diffrn_orient_matrix_UB_31 -0.0526886000
_diffrn_orient_matrix_UB_32 0.0128739000
_diffrn_orient_matrix_UB_33 0.0148626000
_diffrn_radiation_monochromator mirror
_diffrn_radiation_probe x-ray
_diffrn_radiation_type MoK\a
_diffrn_radiation_wavelength 0.71073
_diffrn_reflns_av_R_equivalents 0.0304
_diffrn_reflns_av_unetI/netI 0.0180
_diffrn_reflns_Laue_measured_fraction_full 1.000
_diffrn_reflns_Laue_measured_fraction_max 1.000
_diffrn_reflns_limit_h_max 13
_diffrn_reflns_limit_h_min -13
_diffrn_reflns_limit_k_max 15
_diffrn_reflns_limit_k_min -15
_diffrn_reflns_limit_l_max 14
_diffrn_reflns_limit_l_min -14
_diffrn_reflns_number 25283
_diffrn_reflns_point_group_measured_fraction_full 1.000
_diffrn_reflns_point_group_measured_fraction_max 1.000
_diffrn_reflns_theta_full 24.989
_diffrn_reflns_theta_max 24.989
_diffrn_reflns_theta_min 2.120
_diffrn_source 'micro-focus sealed X-ray tube'
_diffrn_source_type 'SuperNova (Mo) X-ray Source'
_exptl_absorpt_coefficient_mu 0.247
_exptl_absorpt_correction_T_max 1.00000
_exptl_absorpt_correction_T_min 0.84229
_exptl_absorpt_correction_type multi-scan
_exptl_absorpt_process_details
;
CrysAlisPro 1.171.38.46 (Rigaku Oxford Diffraction, 2015)
Empirical absorption correction using spherical harmonics,
 implemented in SCALE3 ABSPACK scaling algorithm.
;
_exptl_crystal_colour 'clear light colourless'
_exptl_crystal_colour_lustre clear
_exptl_crystal_colour_modifier light
_exptl_crystal_colour_primary colourless
_exptl_crystal_density_diffrn 1.373
_exptl_crystal_description block
_exptl_crystal_F_000 764
_exptl_crystal_size_max 0.3
_exptl_crystal_size_mid 0.3
_exptl_crystal_size_min 0.3
_refine_diff_density_max 0.179
_refine_diff_density_min -0.178
_refine_diff_density_rms 0.036
_refine_ls_extinction_coef 0.0031(6)
_refine_ls_extinction_expression Fc^*^=kFc[1+0.001xFc^2^\l^3^/sin(2\q)]^-1/4^
_refine_ls_extinction_method 'SHELXL-2014/7 (Sheldrick 2014'
_refine_ls_goodness_of_fit_ref 1.058
_refine_ls_hydrogen_treatment constr
_refine_ls_matrix_type full
_refine_ls_number_parameters 276
_refine_ls_number_reflns 3089
_refine_ls_number_restraints 0
_refine_ls_restrained_S_all 1.058
_refine_ls_R_factor_all 0.0399
_refine_ls_R_factor_gt 0.0336
_refine_ls_shift/su_max 0.000
_refine_ls_shift/su_mean 0.000
_refine_ls_structure_factor_coef Fsqd
_refine_ls_weighting_details 'w=1/[\s^2^(Fo^2^)+(0.0441P)^2^+0.4867P] where P=(Fo^2^+2Fc^2^)/3'
_refine_ls_weighting_scheme calc
_refine_ls_wR_factor_gt 0.0846
_refine_ls_wR_factor_ref 0.0910
_reflns_Friedel_coverage 0.000
_reflns_number_gt 2668
_reflns_number_total 3089
_reflns_threshold_expression 'I > 2\s(I)'
_cod_data_source_file c7dt04555g2.cif
_cod_data_source_block 17ma118
_cod_depositor_comments 'Adding full bibliography for 7044968--7044970.cif.'
_cod_database_code 7044970
_shelx_shelxl_version_number 2014/7
_chemical_oxdiff_formula C16H18N2O4
_shelx_space_group_comment
;
The symmetry employed for this shelxl refinement is uniquely defined
by the following loop, which should always be used as a source of
symmetry information in preference to the above space-group names.
They are only intended as comments.
;
_shelx_estimated_absorpt_t_max 0.930
_shelx_estimated_absorpt_t_min 0.930
_reflns_odcompleteness_completeness 100.00
_reflns_odcompleteness_iscentric 1
_reflns_odcompleteness_theta 26.32
_olex2_refinement_description
;
1. Fixed Uiso
 At 1.2 times of:
  All C(H) groups
 At 1.5 times of:
  All C(H,H,H) groups
2. Others
 Fixed Sof: O1WB(0.5) H1WA(0.5) H1WB(0.5) Cl2(0.25) Cl3(0.25) C2(0.25)
 H2A(0.25) H2B(0.25) Cl1(0.25) Cl4(0.25) C8(0.25) H8A(0.25) H8B(0.25) O1WA(0.5)
 H1WC(0.5) H1WD(0.5)
 Fixed Uiso: H1WA(0.064) H1WB(0.064) H2A(0.11) H2B(0.11) H8A(0.067) H8B(0.067)
 H1WC(0.077) H1WD(0.077)
 Fixed X: H1WA(0.63389) H1WB(0.5505) H2A(1.10051) H2B(0.96952) H8A(1.06616)
 H8B(1.131781) H1WC(1.04781) H1WD(1.14809)
 Fixed Y: H1WA(0.20032) H1WB(0.17098) H2A(0.527841) H2B(0.54692) H8A(0.444468)
 H8B(0.482759) H1WC(0.33352) H1WD(0.29891)
 Fixed Z: H1WA(0.30364) H1WB(0.20511) H2A(1.09989) H2B(1.10692) H8A(0.930459)
 H8B(1.05706) H1WC(0.72341) H1WD(0.80335)
3.a Aromatic/amide H refined with riding coordinates:
 C12(H12), C7(H7), C22(H22), C3(H3), C5(H5), C4(H4)
3.b Idealised Me refined as rotating group:
 C21(H21A,H21B,H21C), C15(H15A,H15B,H15C), C1(H1A,H1B,H1C), C18(H18A,H18B,H18C)
;
_olex2_date_sample_data_collection 2017-08-24
_olex2_submission_special_instructions 'No special instructions were received'
_oxdiff_exptl_absorpt_empirical_details
;
Empirical correction (ABSPACK) includes:
- Absorption correction using spherical harmonics
- Frame scaling
;
_oxdiff_exptl_absorpt_empirical_full_max 1.275
_oxdiff_exptl_absorpt_empirical_full_min 0.813

loop_
_space_group_symop_operation_xyz
'x, y, z'
'-x+1/2, y+1/2, -z+1/2'
'-x, -y, -z'
'x-1/2, -y-1/2, z-1/2'

loop_
_atom_site_label
_atom_site_type_symbol
_atom_site_fract_x
_atom_site_fract_y
_atom_site_fract_z
_atom_site_U_iso_or_equiv
_atom_site_adp_type
_atom_site_occupancy
_atom_site_site_symmetry_order
_atom_site_calc_flag
_atom_site_refinement_flags_posn
_atom_site_refinement_flags_occupancy
_atom_site_disorder_assembly
_atom_site_disorder_group
O14 O 0.94598(9) 0.04077(7) 0.84295(8) 0.0328(2) Uani 1 1 d . . . .
O17 O 0.90205(8) -0.11861(7) 0.69461(8) 0.0309(2) Uani 1 1 d . . . .
O20 O 0.83004(9) -0.08898(7) 0.46654(8) 0.0325(2) Uani 1 1 d . . . .
O10 O 0.76110(9) 0.29838(7) 0.41518(8) 0.0376(3) Uani 1 1 d . . . .
N8 N 0.88833(10) 0.35884(8) 0.59027(9) 0.0277(3) Uani 1 1 d . . . .
N2 N 0.77257(10) 0.60785(8) 0.45640(10) 0.0286(3) Uani 1 1 d . . . .
O1WB O 0.6240(8) 0.1623(6) 0.2447(6) 0.0428(13) Uani 0.5 1 d . P A 2
H1WA H 0.6339 0.2003 0.3036 0.064 Uiso 0.5 1 d . P B 2
H1WB H 0.5505 0.1710 0.2051 0.064 Uiso 0.5 1 d . P C 2
C19 C 0.84895(11) -0.00290(10) 0.53374(11) 0.0256(3) Uani 1 1 d . . . .
C16 C 0.88418(11) -0.01981(9) 0.65257(11) 0.0245(3) Uani 1 1 d . . . .
C13 C 0.90622(11) 0.06425(10) 0.72749(11) 0.0253(3) Uani 1 1 d . . . .
C12 C 0.88972(11) 0.16314(10) 0.68413(11) 0.0250(3) Uani 1 1 d . . . .
H12 H 0.9034 0.2187 0.7343 0.030 Uiso 1 1 calc R . . .
C6 C 0.87239(12) 0.46145(10) 0.56222(11) 0.0268(3) Uani 1 1 d . . . .
C11 C 0.85260(11) 0.17922(10) 0.56539(11) 0.0249(3) Uani 1 1 d . . . .
C9 C 0.82954(12) 0.28653(10) 0.51672(11) 0.0264(3) Uani 1 1 d . . . .
C7 C 0.78030(12) 0.50510(10) 0.47204(12) 0.0273(3) Uani 1 1 d . . . .
H7 H 0.7233 0.4629 0.4219 0.033 Uiso 1 1 calc R . . .
C22 C 0.83365(12) 0.09647(10) 0.49034(12) 0.0274(3) Uani 1 1 d . . . .
H22 H 0.8107 0.1074 0.4111 0.033 Uiso 1 1 calc R . . .
C21 C 0.80384(14) -0.07446(11) 0.34502(12) 0.0336(3) Uani 1 1 d . . . .
H21A H 0.7943 -0.1399 0.3073 0.050 Uiso 1 1 calc GR . . .
H21B H 0.8693 -0.0379 0.3302 0.050 Uiso 1 1 calc GR . . .
H21C H 0.7303 -0.0358 0.3159 0.050 Uiso 1 1 calc GR . . .
C15 C 0.97047(15) 0.12539(11) 0.92119(12) 0.0365(4) Uani 1 1 d . . . .
H15A H 1.0309 0.1686 0.9061 0.055 Uiso 1 1 calc GR . . .
H15B H 0.9995 0.1004 0.9990 0.055 Uiso 1 1 calc GR . . .
H15C H 0.8975 0.1640 0.9109 0.055 Uiso 1 1 calc GR . . .
C3 C 0.85336(14) 0.67261(10) 0.52384(13) 0.0355(4) Uani 1 1 d . . . .
H3 H 0.8467 0.7427 0.5099 0.043 Uiso 1 1 calc R . . .
C1 C 0.67331(14) 0.64965(11) 0.35946(13) 0.0384(4) Uani 1 1 d . . . .
H1A H 0.7017 0.6602 0.2942 0.058 Uiso 1 1 calc GR . . .
H1B H 0.6468 0.7137 0.3820 0.058 Uiso 1 1 calc GR . . .
H1C H 0.6069 0.6022 0.3392 0.058 Uiso 1 1 calc GR . . .
C5 C 0.95515(14) 0.53062(11) 0.63362(13) 0.0377(4) Uani 1 1 d . . . .
H5 H 1.0175 0.5056 0.6958 0.045 Uiso 1 1 calc R . . .
C4 C 0.94589(14) 0.63425(11) 0.61348(14) 0.0413(4) Uani 1 1 d . . . .
H4 H 1.0026 0.6784 0.6609 0.050 Uiso 1 1 calc R . . .
C18 C 0.80822(15) -0.15459(12) 0.73834(15) 0.0451(4) Uani 1 1 d . . . .
H18A H 0.7333 -0.1585 0.6764 0.068 Uiso 1 1 calc GR . . .
H18B H 0.7992 -0.1081 0.7962 0.068 Uiso 1 1 calc GR . . .
H18C H 0.8292 -0.2213 0.7717 0.068 Uiso 1 1 calc GR . . .
Cl2 Cl 0.987(2) 0.3955(14) 1.0376(18) 0.100(6) Uani 0.25 1 d . P D -1
Cl3 Cl 0.985(3) 0.5867(12) 0.9336(14) 0.126(6) Uani 0.25 1 d . P D -1
C2 C 1.016(2) 0.5164(12) 1.0574(13) 0.093(4) Uani 0.25 1 d . P D -1
H2A H 1.1005 0.5278 1.0999 0.110 Uiso 0.25 1 d . P E -1
H2B H 0.9695 0.5469 1.1069 0.110 Uiso 0.25 1 d . P F -1
Cl1 Cl 0.9763(19) 0.5966(17) 0.9596(17) 0.140(6) Uani 0.25 1 d . P G -2
Cl4 Cl 0.9604(8) 0.3924(12) 1.0493(8) 0.0651(17) Uani 0.25 1 d . P G -2
C8 C 1.0541(11) 0.4756(11) 0.9971(16) 0.059(2) Uani 0.25 1 d . P G -2
H8A H 1.0662 0.4445 0.9305 0.067 Uiso 0.25 1 d . P H -2
H8B H 1.1318 0.4828 1.0571 0.067 Uiso 0.25 1 d . P I -2
O1WA O 1.1097(8) 0.3536(7) 0.7775(6) 0.0517(17) Uani 0.5 1 d . P J 1
H1WC H 1.0478 0.3335 0.7234 0.077 Uiso 0.5 1 d . P K 1
H1WD H 1.1481 0.2989 0.8034 0.077 Uiso 0.5 1 d . P L 1

loop_
_atom_site_aniso_label
_atom_site_aniso_U_11
_atom_site_aniso_U_22
_atom_site_aniso_U_33
_atom_site_aniso_U_23
_atom_site_aniso_U_13
_atom_site_aniso_U_12
O14 0.0491(6) 0.0236(5) 0.0223(5) 0.0034(4) 0.0060(4) 0.0013(4)
O17 0.0371(5) 0.0186(5) 0.0350(6) 0.0073(4) 0.0085(4) 0.0008(4)
O20 0.0481(6) 0.0170(5) 0.0287(5) -0.0021(4) 0.0066(4) -0.0011(4)
O10 0.0508(6) 0.0215(5) 0.0273(5) 0.0028(4) -0.0074(4) -0.0023(4)
N8 0.0346(6) 0.0176(5) 0.0257(6) 0.0014(4) 0.0015(5) 0.0012(5)
N2 0.0370(6) 0.0194(6) 0.0281(6) 0.0029(5) 0.0080(5) 0.0031(5)
O1WB 0.0352(19) 0.036(3) 0.045(3) -0.015(2) -0.0053(19) 0.007(2)
C19 0.0267(7) 0.0196(6) 0.0280(7) -0.0024(5) 0.0049(5) -0.0011(5)
C16 0.0254(6) 0.0176(6) 0.0293(7) 0.0047(5) 0.0064(5) 0.0007(5)
C13 0.0256(6) 0.0250(7) 0.0242(7) 0.0039(5) 0.0058(5) 0.0011(5)
C12 0.0291(7) 0.0198(6) 0.0246(7) -0.0002(5) 0.0059(5) 0.0011(5)
C6 0.0333(7) 0.0198(6) 0.0258(7) -0.0002(5) 0.0071(6) 0.0008(5)
C11 0.0262(6) 0.0198(7) 0.0257(7) 0.0022(5) 0.0035(5) 0.0007(5)
C9 0.0314(7) 0.0201(7) 0.0246(7) 0.0016(5) 0.0041(5) 0.0009(5)
C7 0.0339(7) 0.0180(6) 0.0279(7) -0.0006(5) 0.0063(6) -0.0012(5)
C22 0.0336(7) 0.0220(7) 0.0233(7) 0.0011(5) 0.0040(5) -0.0011(5)
C21 0.0457(8) 0.0256(7) 0.0278(7) -0.0045(6) 0.0087(6) -0.0022(6)
C15 0.0537(9) 0.0301(8) 0.0243(7) 0.0006(6) 0.0098(6) 0.0037(7)
C3 0.0479(9) 0.0170(7) 0.0387(9) 0.0000(6) 0.0091(7) -0.0025(6)
C1 0.0471(9) 0.0271(7) 0.0350(8) 0.0060(6) 0.0038(7) 0.0080(6)
C5 0.0413(8) 0.0239(7) 0.0368(8) -0.0003(6) -0.0042(6) 0.0003(6)
C4 0.0459(9) 0.0225(7) 0.0455(9) -0.0044(6) -0.0008(7) -0.0054(6)
C18 0.0492(9) 0.0329(8) 0.0536(10) 0.0123(7) 0.0167(8) -0.0089(7)
Cl2 0.137(15) 0.078(5) 0.098(8) -0.023(5) 0.056(6) -0.013(8)
Cl3 0.186(16) 0.118(9) 0.094(6) 0.053(6) 0.072(7) 0.025(8)
C2 0.113(12) 0.089(10) 0.074(9) -0.017(8) 0.023(10) -0.025(9)
Cl1 0.115(8) 0.111(9) 0.211(12) 0.010(9) 0.074(8) 0.043(8)
Cl4 0.062(2) 0.079(3) 0.058(3) -0.016(3) 0.025(2) -0.022(2)
C8 0.044(5) 0.072(7) 0.070(8) -0.021(6) 0.029(5) -0.020(5)
O1WA 0.046(3) 0.0262(19) 0.060(4) 0.004(2) -0.018(3) -0.0010(17)

loop_
_atom_type_symbol
_atom_type_description
_atom_type_scat_dispersion_real
_atom_type_scat_dispersion_imag
_atom_type_scat_source
C C 0.0033 0.0016 'International Tables Vol C Tables 4.2.6.8 and 6.1.1.4'
H H 0.0000 0.0000 'International Tables Vol C Tables 4.2.6.8 and 6.1.1.4'
Cl Cl 0.1484 0.1585 'International Tables Vol C Tables 4.2.6.8 and 6.1.1.4'
N N 0.0061 0.0033 'International Tables Vol C Tables 4.2.6.8 and 6.1.1.4'
O O 0.0106 0.0060 'International Tables Vol C Tables 4.2.6.8 and 6.1.1.4'

loop_
_geom_angle_atom_site_label_1
_geom_angle_atom_site_label_2
_geom_angle_atom_site_label_3
_geom_angle
C13 O14 C15 116.45(10)
C16 O17 C18 113.62(10)
C19 O20 C21 117.03(10)
C9 N8 C6 121.22(11)
C7 N2 C1 118.70(11)
C3 N2 C7 122.39(12)
C3 N2 C1 118.88(11)
H1WA O1WB H1WB 104.6(9)
O20 C19 C16 115.63(11)
O20 C19 C22 124.11(12)
C22 C19 C16 120.26(12)
O17 C16 C19 119.70(11)
O17 C16 C13 120.99(11)
C19 C16 C13 119.25(11)
O14 C13 C16 115.40(11)
O14 C13 C12 124.19(12)
C12 C13 C16 120.41(12)
C13 C12 H12 120.0
C13 C12 C11 119.92(12)
C11 C12 H12 120.0
N8 C6 C7 127.04(12)
N8 C6 C5 117.14(12)
C7 C6 C5 115.79(12)
C12 C11 C9 120.50(11)
C22 C11 C12 120.14(12)
C22 C11 C9 119.34(11)
O10 C9 N8 127.63(12)
O10 C9 C11 118.78(11)
N8 C9 C11 113.58(11)
N2 C7 C6 121.11(12)
N2 C7 H7 119.4
C6 C7 H7 119.4
C19 C22 H22 120.0
C11 C22 C19 119.99(12)
C11 C22 H22 120.0
O20 C21 H21A 109.5
O20 C21 H21B 109.5
O20 C21 H21C 109.5
H21A C21 H21B 109.5
H21A C21 H21C 109.5
H21B C21 H21C 109.5
O14 C15 H15A 109.5
O14 C15 H15B 109.5
O14 C15 H15C 109.5
H15A C15 H15B 109.5
H15A C15 H15C 109.5
H15B C15 H15C 109.5
N2 C3 H3 120.4
N2 C3 C4 119.13(13)
C4 C3 H3 120.4
N2 C1 H1A 109.5
N2 C1 H1B 109.5
N2 C1 H1C 109.5
H1A C1 H1B 109.5
H1A C1 H1C 109.5
H1B C1 H1C 109.5
C6 C5 H5 119.3
C4 C5 C6 121.42(13)
C4 C5 H5 119.3
C3 C4 C5 120.13(14)
C3 C4 H4 119.9
C5 C4 H4 119.9
O17 C18 H18A 109.5
O17 C18 H18B 109.5
O17 C18 H18C 109.5
H18A C18 H18B 109.5
H18A C18 H18C 109.5
H18B C18 H18C 109.5
Cl2 C2 Cl3 114.6(15)
Cl2 C2 H2A 111.1(19)
Cl2 C2 H2B 110.6(16)
Cl3 C2 H2A 106.6(17)
Cl3 C2 H2B 108.3(18)
H2A C2 H2B 105.0(13)
Cl1 C8 H8A 110.4(17)
Cl1 C8 H8B 112.3(13)
Cl4 C8 Cl1 108.0(10)
Cl4 C8 H8A 108.0(10)
Cl4 C8 H8B 108.4(14)
H8A C8 H8B 109.5(11)
H1WC O1WA H1WD 104.5(9)

loop_
_geom_bond_atom_site_label_1
_geom_bond_atom_site_label_2
_geom_bond_distance
O14 C13 1.3726(15)
O14 C15 1.4291(17)
O17 C16 1.3797(15)
O17 C18 1.4307(18)
O20 C19 1.3675(15)
O20 C21 1.4287(16)
O10 C9 1.2562(16)
N8 C6 1.3807(17)
N8 C9 1.3348(17)
N2 C7 1.3539(17)
N2 C3 1.3391(18)
N2 C1 1.4761(18)
O1WB H1WA 0.851(8)
O1WB H1WB 0.848(9)
C19 C16 1.3948(19)
C19 C22 1.3914(18)
C16 C13 1.3995(19)
C13 C12 1.3856(18)
C12 H12 0.9300
C12 C11 1.3917(18)
C6 C7 1.3960(18)
C6 C5 1.4065(19)
C11 C9 1.5125(17)
C11 C22 1.3881(18)
C7 H7 0.9300
C22 H22 0.9300
C21 H21A 0.9600
C21 H21B 0.9600
C21 H21C 0.9600
C15 H15A 0.9600
C15 H15B 0.9600
C15 H15C 0.9600
C3 H3 0.9300
C3 C4 1.368(2)
C1 H1A 0.9600
C1 H1B 0.9600
C1 H1C 0.9600
C5 H5 0.9300
C5 C4 1.373(2)
C4 H4 0.9300
C18 H18A 0.9600
C18 H18B 0.9600
C18 H18C 0.9600
Cl2 C2 1.62(2)
Cl3 C2 1.707(18)
C2 H2A 0.97(2)
C2 H2B 1.00(2)
Cl1 C8 1.81(2)
Cl4 C8 1.787(18)
C8 H8A 0.956(15)
C8 H8B 0.973(16)
O1WA H1WC 0.852(9)
O1WA H1WD 0.849(9)
